data_4118075
loop_
_publ_author_name
'Stefan Wiese'
'Jason L. McAfee'
'Dale R. Pahls'
'Claire L. McMullin'
'Thomas R. Cundari'
'Timothy H. Warren'

_publ_contact_author 'Timothy H. Warren'
_publ_contact_author_email thw@georgetown.edu
_publ_section_title
;
 C-H Functionalization Reactivity of a Nickel-Imide
;
_journal_name_full 'Journal of the American Chemical Society'
_journal_page_first 10114
_journal_page_last 10121
_journal_paper_doi 10.1021/ja302149k
_journal_volume 134
_journal_year 2012
_chemical_formula_moiety 'C60 H83 N5 Ni2 O'
_chemical_formula_sum 'C60 H83 N5 Ni2 O'
_chemical_formula_weight 1007.73
_chemical_name_common {[Me3NN]Ni}2(m-NAd).ether
_chemical_name_systematic
; 
 ? 
;
_space_group_IT_number 2
_symmetry_cell_setting triclinic
_symmetry_space_group_name_Hall '-P 1'
_symmetry_space_group_name_H-M 'P -1'
_atom_sites_solution_hydrogens geom
_atom_sites_solution_primary direct
_atom_sites_solution_secondary difmap
_audit_creation_method SHELXL-97
_cell_angle_alpha 89.664(2)
_cell_angle_beta 88.036(2)
_cell_angle_gamma 84.121(2)
_cell_formula_units_Z 2
_cell_length_a 11.4076(14)
_cell_length_b 12.7225(16)
_cell_length_c 19.095(2)
_cell_measurement_reflns_used 4166
_cell_measurement_temperature 100(2)
_cell_measurement_theta_max 26.089
_cell_measurement_theta_min 2.286
_cell_volume 2755.1(6)
_computing_cell_refinement 'Bruker APEXII'
_computing_data_collection 'Bruker APEXII'
_computing_data_reduction 'Bruker APEXII'
_computing_molecular_graphics 'XSEED for Windows with POV-Ray; Barbour L (1999)'
_computing_publication_material 'Bruker SHELXTL'
_computing_structure_refinement 'SHELXL-97 (Sheldrick, 1997)'
_computing_structure_solution 'SHELXS-97 (Sheldrick, 1990)'
_diffrn_ambient_temperature 100(2)
_diffrn_measured_fraction_theta_full 0.988
_diffrn_measured_fraction_theta_max 0.988
_diffrn_radiation_monochromator graphite
_diffrn_radiation_source 'fine-focus sealed tube'
_diffrn_radiation_type MoK\a
_diffrn_radiation_wavelength 0.71073
_diffrn_reflns_av_R_equivalents 0.0818
_diffrn_reflns_av_sigmaI/netI 0.1234
_diffrn_reflns_limit_h_max 14
_diffrn_reflns_limit_h_min -14
_diffrn_reflns_limit_k_max 16
_diffrn_reflns_limit_k_min -16
_diffrn_reflns_limit_l_max 24
_diffrn_reflns_limit_l_min -24
_diffrn_reflns_number 30832
_diffrn_reflns_theta_full 27.00
_diffrn_reflns_theta_max 27.00
_diffrn_reflns_theta_min 1.61
_exptl_absorpt_coefficient_mu 0.727
_exptl_absorpt_correction_T_max 0.7457
_exptl_absorpt_correction_T_min 0.5883
_exptl_absorpt_correction_type multi-scan
_exptl_absorpt_process_details 'SADABS based on Blessing's method; Blessing, Acta Cryst. (1995) A51 33-38'
_exptl_crystal_colour brown
_exptl_crystal_density_diffrn 1.215
_exptl_crystal_description block
_exptl_crystal_F_000 1084
_exptl_crystal_size_max 0.35
_exptl_crystal_size_mid 0.24
_exptl_crystal_size_min 0.10
_refine_diff_density_max 0.916
_refine_diff_density_min -0.631
_refine_diff_density_rms 0.090
_refine_ls_extinction_method none
_refine_ls_goodness_of_fit_ref 0.915
_refine_ls_hydrogen_treatment constr
_refine_ls_matrix_type full
_refine_ls_number_parameters 631
_refine_ls_number_reflns 11908
_refine_ls_number_restraints 0
_refine_ls_restrained_S_all 0.915
_refine_ls_R_factor_all 0.1285
_refine_ls_R_factor_gt 0.0537
_refine_ls_shift/su_max 0.000
_refine_ls_shift/su_mean 0.000
_refine_ls_structure_factor_coef Fsqd
_refine_ls_weighting_details 'calc w=1/[\s^2^(Fo^2^)+(0.0563P)^2^+0.0000P] where P=(Fo^2^+2Fc^2^)/3'
_refine_ls_weighting_scheme calc
_refine_ls_wR_factor_gt 0.1080
_refine_ls_wR_factor_ref 0.1230
_reflns_number_gt 6761
_reflns_number_total 11908
_reflns_threshold_expression >2sigma(I)
_cod_data_source_file ja302149k_si_003.cif
_cod_data_source_block cmpd_5
_cod_database_code 4118075

loop_
_symmetry_equiv_pos_as_xyz
'x, y, z'
'-x, -y, -z'

loop_
_atom_site_label
_atom_site_type_symbol
_atom_site_fract_x
_atom_site_fract_y
_atom_site_fract_z
_atom_site_U_iso_or_equiv
_atom_site_adp_type
_atom_site_occupancy
_atom_site_symmetry_multiplicity
_atom_site_calc_flag
_atom_site_refinement_flags
Ni2 Ni 0.28305(4) 0.36496(3) 0.17439(2) 0.01595(12) Uani 1 1 d .
Ni1 Ni 0.24928(4) 0.34937(3) 0.30324(2) 0.01578(12) Uani 1 1 d .
N3 N 0.2353(2) 0.3365(2) 0.07980(14) 0.0185(6) Uani 1 1 d .
N1 N 0.3133(2) 0.3891(2) 0.39163(14) 0.0179(6) Uani 1 1 d .
N5 N 0.2900(2) 0.2611(2) 0.23408(14) 0.0157(6) Uani 1 1 d .
N2 N 0.0906(2) 0.4052(2) 0.33103(14) 0.0191(6) Uani 1 1 d .
N4 N 0.3078(2) 0.5092(2) 0.15354(14) 0.0181(6) Uani 1 1 d .
C55 C 0.2461(3) -0.0330(3) 0.24256(19) 0.0278(9) Uani 1 1 d .
H55 H 0.1753 -0.0720 0.2366 0.033 Uiso 1 1 calc R
C12 C -0.0059(3) 0.3645(3) 0.29665(17) 0.0194(8) Uani 1 1 d .
C47 C 0.3200(3) 0.1458(3) 0.24195(17) 0.0167(7) Uani 1 1 d .
C26 C 0.2618(3) 0.5655(3) 0.10028(19) 0.0216(8) Uani 1 1 d .
C3 C 0.0634(3) 0.4765(3) 0.38162(18) 0.0193(8) Uani 1 1 d .
C50 C 0.4158(3) 0.1067(3) 0.18688(18) 0.0215(8) Uani 1 1 d .
H50A H 0.3860 0.1203 0.1392 0.026 Uiso 1 1 calc R
H50B H 0.4860 0.1455 0.1919 0.026 Uiso 1 1 calc R
C17 C -0.0578(3) 0.4167(3) 0.23960(18) 0.0226(8) Uani 1 1 d .
C30 C 0.1347(3) 0.1761(3) 0.06704(17) 0.0199(8) Uani 1 1 d .
C49 C 0.3681(3) 0.1228(3) 0.31508(18) 0.0202(8) Uani 1 1 d .
H49A H 0.4383 0.1611 0.3212 0.024 Uiso 1 1 calc R
H49B H 0.3076 0.1483 0.3511 0.024 Uiso 1 1 calc R
C36 C 0.5121(3) 0.5449(3) 0.16610(19) 0.0223(8) Uani 1 1 d .
C6 C 0.4141(3) 0.3240(3) 0.41768(17) 0.0157(7) Uani 1 1 d .
C11 C 0.3950(3) 0.2487(3) 0.46882(17) 0.0194(8) Uani 1 1 d .
C7 C 0.5272(3) 0.3314(2) 0.38893(17) 0.0168(7) Uani 1 1 d .
C8 C 0.6192(3) 0.2605(3) 0.41195(17) 0.0191(8) Uani 1 1 d .
H8 H 0.6964 0.2651 0.3927 0.023 Uiso 1 1 calc R
C29 C 0.2343(3) 0.2303(3) 0.05398(17) 0.0190(8) Uani 1 1 d .
C44 C 0.5458(3) 0.4801(3) 0.10137(19) 0.0300(9) Uani 1 1 d .
H44A H 0.6297 0.4828 0.0897 0.045 Uiso 1 1 calc R
H44B H 0.4989 0.5087 0.0622 0.045 Uiso 1 1 calc R
H44C H 0.5305 0.4067 0.1101 0.045 Uiso 1 1 calc R
C25 C 0.1979(3) 0.5209(3) 0.04883(19) 0.0229(8) Uani 1 1 d .
H25 H 0.1527 0.5684 0.0192 0.027 Uiso 1 1 calc R
C40 C 0.3642(3) 0.6196(3) 0.25145(19) 0.0213(8) Uani 1 1 d .
C35 C 0.3953(3) 0.5585(2) 0.19228(18) 0.0181(8) Uani 1 1 d .
C33 C 0.3275(3) 0.0825(3) -0.01106(18) 0.0253(9) Uani 1 1 d .
H33 H 0.3932 0.0508 -0.0381 0.030 Uiso 1 1 calc R
C39 C 0.4544(3) 0.6633(3) 0.28626(19) 0.0224(8) Uani 1 1 d .
H39 H 0.4347 0.7034 0.3276 0.027 Uiso 1 1 calc R
C9 C 0.6027(3) 0.1839(3) 0.46152(18) 0.0217(8) Uani 1 1 d .
C21 C 0.0066(3) 0.2166(3) 0.3862(2) 0.0304(9) Uani 1 1 d .
H21A H -0.0321 0.1528 0.3967 0.046 Uiso 1 1 calc R
H21B H -0.0053 0.2650 0.4262 0.046 Uiso 1 1 calc R
H21C H 0.0912 0.1974 0.3775 0.046 Uiso 1 1 calc R
C53 C 0.4015(3) 0.0044(3) 0.32490(19) 0.0229(8) Uani 1 1 d .
H53 H 0.4321 -0.0089 0.3729 0.027 Uiso 1 1 calc R
C48 C 0.2107(3) 0.0860(3) 0.23289(19) 0.0225(8) Uani 1 1 d .
H48A H 0.1483 0.1108 0.2680 0.027 Uiso 1 1 calc R
H48B H 0.1794 0.0997 0.1856 0.027 Uiso 1 1 calc R
C18 C 0.5493(3) 0.4147(3) 0.33596(19) 0.0253(9) Uani 1 1 d .
H18A H 0.6335 0.4091 0.3227 0.038 Uiso 1 1 calc R
H18B H 0.5252 0.4846 0.3560 0.038 Uiso 1 1 calc R
H18C H 0.5037 0.4049 0.2943 0.038 Uiso 1 1 calc R
C1 C 0.2623(3) 0.4658(3) 0.43282(17) 0.0180(8) Uani 1 1 d .
C13 C -0.0455(3) 0.2698(3) 0.32239(19) 0.0245(8) Uani 1 1 d .
C31 C 0.1347(3) 0.0748(3) 0.04057(18) 0.0248(8) Uani 1 1 d .
H31 H 0.0676 0.0376 0.0494 0.030 Uiso 1 1 calc R
C34 C 0.3304(3) 0.1833(3) 0.01512(18) 0.0227(8) Uani 1 1 d .
C32 C 0.2297(3) 0.0262(3) 0.00152(18) 0.0226(8) Uani 1 1 d .
C27 C 0.1413(3) 0.3858(3) -0.03196(18) 0.0269(9) Uani 1 1 d .
H27A H 0.2036 0.3527 -0.0636 0.040 Uiso 1 1 calc R
H27B H 0.1046 0.4505 -0.0536 0.040 Uiso 1 1 calc R
H27C H 0.0816 0.3368 -0.0230 0.040 Uiso 1 1 calc R
C38 C 0.5700(3) 0.6500(3) 0.2624(2) 0.0255(9) Uani 1 1 d .
C24 C 0.1944(3) 0.4131(3) 0.03695(18) 0.0225(8) Uani 1 1 d .
C52 C 0.4975(3) -0.0340(3) 0.27038(19) 0.0268(9) Uani 1 1 d .
H52A H 0.5200 -0.1107 0.2764 0.032 Uiso 1 1 calc R
H52B H 0.5683 0.0034 0.2765 0.032 Uiso 1 1 calc R
C23 C -0.0152(3) 0.5155(3) 0.20957(19) 0.0276(9) Uani 1 1 d .
H23A H -0.0013 0.5634 0.2477 0.041 Uiso 1 1 calc R
H23B H -0.0750 0.5501 0.1791 0.041 Uiso 1 1 calc R
H23C H 0.0583 0.4977 0.1823 0.041 Uiso 1 1 calc R
C37 C 0.5979(3) 0.5918(3) 0.2023(2) 0.0267(9) Uani 1 1 d .
H37 H 0.6774 0.5832 0.1850 0.032 Uiso 1 1 calc R
C46 C 0.2388(3) 0.6390(3) 0.27803(19) 0.0267(9) Uani 1 1 d .
H46A H 0.1944 0.6880 0.2465 0.040 Uiso 1 1 calc R
H46B H 0.2365 0.6697 0.3251 0.040 Uiso 1 1 calc R
H46C H 0.2034 0.5720 0.2799 0.040 Uiso 1 1 calc R
C2 C 0.1469(3) 0.5116(3) 0.42527(17) 0.0192(8) Uani 1 1 d .
H2 H 0.1228 0.5726 0.4526 0.023 Uiso 1 1 calc R
C28 C 0.2800(3) 0.6807(3) 0.0914(2) 0.0287(9) Uani 1 1 d .
H28A H 0.2568 0.7185 0.1350 0.043 Uiso 1 1 calc R
H28B H 0.2317 0.7111 0.0533 0.043 Uiso 1 1 calc R
H28C H 0.3633 0.6873 0.0799 0.043 Uiso 1 1 calc R
C15 C -0.1918(3) 0.2800(3) 0.2324(2) 0.0288(9) Uani 1 1 d .
C10 C 0.4897(3) 0.1797(3) 0.49047(18) 0.0231(8) Uani 1 1 d .
H10 H 0.4769 0.1287 0.5257 0.028 Uiso 1 1 calc R
C41 C 0.0309(3) 0.2277(3) 0.10838(19) 0.0249(8) Uani 1 1 d .
H41A H -0.0240 0.1753 0.1200 0.037 Uiso 1 1 calc R
H41B H -0.0091 0.2847 0.0805 0.037 Uiso 1 1 calc R
H41C H 0.0577 0.2570 0.1517 0.037 Uiso 1 1 calc R
C16 C -0.1520(3) 0.3728(3) 0.20918(19) 0.0270(9) Uani 1 1 d .
H16 H -0.1897 0.4088 0.1710 0.032 Uiso 1 1 calc R
O1 O -0.0433(2) -0.1550(2) 0.27395(15) 0.0407(7) Uani 1 1 d .
C43 C 0.4392(3) 0.2411(3) 0.0008(2) 0.0315(9) Uani 1 1 d .
H43A H 0.4956 0.1978 -0.0296 0.047 Uiso 1 1 calc R
H43B H 0.4758 0.2542 0.0451 0.047 Uiso 1 1 calc R
H43C H 0.4161 0.3087 -0.0224 0.047 Uiso 1 1 calc R
C5 C -0.0629(3) 0.5229(3) 0.39376(19) 0.0287(9) Uani 1 1 d .
H5A H -0.0862 0.5703 0.3549 0.043 Uiso 1 1 calc R
H5B H -0.0701 0.5628 0.4377 0.043 Uiso 1 1 calc R
H5C H -0.1144 0.4658 0.3966 0.043 Uiso 1 1 calc R
C54 C 0.2920(3) -0.0540(3) 0.3166(2) 0.0279(9) Uani 1 1 d .
H54A H 0.2303 -0.0287 0.3520 0.033 Uiso 1 1 calc R
H54B H 0.3122 -0.1308 0.3236 0.033 Uiso 1 1 calc R
C20 C 0.2736(3) 0.2375(3) 0.50127(19) 0.0277(9) Uani 1 1 d .
H20A H 0.2531 0.2940 0.5355 0.041 Uiso 1 1 calc R
H20B H 0.2740 0.1688 0.5247 0.041 Uiso 1 1 calc R
H20C H 0.2154 0.2426 0.4645 0.041 Uiso 1 1 calc R
C51 C 0.4497(3) -0.0121(3) 0.19703(19) 0.0260(9) Uani 1 1 d .
H51 H 0.5120 -0.0372 0.1611 0.031 Uiso 1 1 calc R
C4 C 0.3304(3) 0.5058(3) 0.49226(19) 0.0280(9) Uani 1 1 d .
H4A H 0.3385 0.4520 0.5292 0.042 Uiso 1 1 calc R
H4B H 0.2878 0.5707 0.5114 0.042 Uiso 1 1 calc R
H4C H 0.4087 0.5205 0.4747 0.042 Uiso 1 1 calc R
C14 C -0.1369(3) 0.2286(3) 0.2886(2) 0.0275(9) Uani 1 1 d .
H14 H -0.1623 0.1635 0.3045 0.033 Uiso 1 1 calc R
C45 C 0.6675(3) 0.6919(3) 0.3039(2) 0.0364(10) Uani 1 1 d .
H45A H 0.6322 0.7418 0.3395 0.055 Uiso 1 1 calc R
H45B H 0.7195 0.7279 0.2720 0.055 Uiso 1 1 calc R
H45C H 0.7133 0.6329 0.3269 0.055 Uiso 1 1 calc R
C42 C 0.2256(4) -0.0822(3) -0.0297(2) 0.0355(10) Uani 1 1 d .
H42A H 0.1694 -0.1205 -0.0023 0.053 Uiso 1 1 calc R
H42B H 0.3041 -0.1213 -0.0288 0.053 Uiso 1 1 calc R
H42C H 0.2005 -0.0750 -0.0782 0.053 Uiso 1 1 calc R
C56 C 0.3415(3) -0.0723(3) 0.1882(2) 0.0300(9) Uani 1 1 d .
H56A H 0.3114 -0.0606 0.1404 0.036 Uiso 1 1 calc R
H56B H 0.3634 -0.1490 0.1945 0.036 Uiso 1 1 calc R
C19 C 0.7050(3) 0.1063(3) 0.4843(2) 0.0381(10) Uani 1 1 d .
H19A H 0.7441 0.0712 0.4429 0.057 Uiso 1 1 calc R
H19B H 0.6751 0.0532 0.5157 0.057 Uiso 1 1 calc R
H19C H 0.7616 0.1444 0.5089 0.057 Uiso 1 1 calc R
C22 C -0.2952(3) 0.2346(3) 0.1998(2) 0.0439(12) Uani 1 1 d .
H22A H -0.3686 0.2622 0.2244 0.066 Uiso 1 1 calc R
H22B H -0.2852 0.1574 0.2037 0.066 Uiso 1 1 calc R
H22C H -0.2985 0.2550 0.1503 0.066 Uiso 1 1 calc R
C58 C -0.0912(4) -0.1019(4) 0.2142(2) 0.0495(12) Uani 1 1 d .
H58A H -0.0587 -0.0331 0.2082 0.059 Uiso 1 1 calc R
H58B H -0.1779 -0.0885 0.2204 0.059 Uiso 1 1 calc R
C59 C -0.0625(4) -0.0960(4) 0.3358(2) 0.0513(13) Uani 1 1 d .
H59A H -0.1483 -0.0803 0.3458 0.062 Uiso 1 1 calc R
H59B H -0.0277 -0.0282 0.3304 0.062 Uiso 1 1 calc R
C60 C -0.0072(4) -0.1578(4) 0.3950(2) 0.0534(13) Uani 1 1 d .
H60A H -0.0395 -0.2261 0.3988 0.080 Uiso 1 1 calc R
H60B H -0.0239 -0.1184 0.4388 0.080 Uiso 1 1 calc R
H60C H 0.0783 -0.1694 0.3862 0.080 Uiso 1 1 calc R
C57 C -0.0608(6) -0.1685(4) 0.1511(3) 0.0801(19) Uani 1 1 d .
H57A H 0.0250 -0.1834 0.1460 0.120 Uiso 1 1 calc R
H57B H -0.0909 -0.1309 0.1095 0.120 Uiso 1 1 calc R
H57C H -0.0966 -0.2351 0.1563 0.120 Uiso 1 1 calc R

loop_
_atom_site_aniso_label
_atom_site_aniso_U_11
_atom_site_aniso_U_22
_atom_site_aniso_U_33
_atom_site_aniso_U_23
_atom_site_aniso_U_13
_atom_site_aniso_U_12
Ni2 0.0146(2) 0.0161(2) 0.0179(2) -0.00197(19) -0.00557(19) -0.00356(18)
Ni1 0.0123(2) 0.0181(2) 0.0175(2) -0.00441(19) -0.00451(19) -0.00286(18)
N3 0.0175(16) 0.0186(15) 0.0201(16) -0.0059(13) -0.0054(13) -0.0035(12)
N1 0.0147(15) 0.0202(15) 0.0192(16) -0.0057(13) -0.0055(12) -0.0016(12)
N5 0.0076(14) 0.0215(15) 0.0198(15) -0.0041(12) -0.0054(12) -0.0082(12)
N2 0.0144(15) 0.0234(16) 0.0202(16) -0.0044(13) -0.0041(13) -0.0034(12)
N4 0.0156(15) 0.0178(15) 0.0218(16) -0.0004(13) -0.0065(13) -0.0041(12)
C55 0.038(2) 0.0211(19) 0.029(2) 0.0035(17) -0.0158(18) -0.0168(17)
C12 0.0110(17) 0.030(2) 0.0176(18) -0.0075(16) 0.0008(14) -0.0031(15)
C47 0.0161(18) 0.0173(17) 0.0178(18) -0.0007(14) -0.0054(14) -0.0051(14)
C26 0.0176(19) 0.0219(19) 0.026(2) 0.0040(16) -0.0002(16) -0.0053(15)
C3 0.0122(18) 0.0245(19) 0.0216(19) -0.0012(16) -0.0040(15) -0.0018(15)
C50 0.024(2) 0.0198(19) 0.0206(19) 0.0000(15) -0.0052(16) -0.0016(15)
C17 0.0157(19) 0.032(2) 0.0193(19) -0.0088(16) -0.0003(15) 0.0008(16)
C30 0.0156(18) 0.028(2) 0.0162(18) -0.0053(15) -0.0071(15) 0.0008(15)
C49 0.023(2) 0.0180(18) 0.0207(19) -0.0013(15) -0.0058(16) -0.0034(15)
C36 0.019(2) 0.0205(19) 0.027(2) 0.0023(16) -0.0055(16) -0.0027(15)
C6 0.0143(18) 0.0196(17) 0.0138(17) -0.0055(14) -0.0080(14) -0.0021(14)
C11 0.0195(19) 0.0234(19) 0.0159(18) -0.0062(15) -0.0042(15) -0.0031(15)
C7 0.0159(18) 0.0165(17) 0.0189(18) -0.0049(14) -0.0048(15) -0.0045(14)
C8 0.0109(18) 0.0241(19) 0.0226(19) -0.0036(16) -0.0027(15) -0.0023(15)
C29 0.0158(18) 0.0246(19) 0.0173(18) -0.0027(15) -0.0081(15) -0.0021(15)
C44 0.022(2) 0.038(2) 0.031(2) 0.0001(19) -0.0039(17) -0.0064(18)
C25 0.019(2) 0.0240(19) 0.026(2) 0.0054(16) -0.0094(16) -0.0011(15)
C40 0.022(2) 0.0153(18) 0.028(2) 0.0008(15) -0.0053(16) -0.0048(15)
C35 0.0180(19) 0.0120(16) 0.0251(19) 0.0049(15) -0.0087(15) -0.0041(14)
C33 0.024(2) 0.032(2) 0.0185(19) -0.0052(17) -0.0031(16) 0.0046(17)
C39 0.024(2) 0.0143(17) 0.029(2) -0.0027(15) -0.0101(17) -0.0006(15)
C9 0.0151(19) 0.027(2) 0.0231(19) -0.0016(16) -0.0067(15) 0.0008(15)
C21 0.030(2) 0.028(2) 0.034(2) -0.0009(18) 0.0016(18) -0.0097(18)
C53 0.025(2) 0.0220(19) 0.023(2) 0.0039(16) -0.0158(16) -0.0039(16)
C48 0.021(2) 0.0256(19) 0.023(2) 0.0004(16) -0.0074(16) -0.0078(16)
C18 0.018(2) 0.026(2) 0.032(2) -0.0004(17) -0.0030(17) -0.0019(16)
C1 0.0173(19) 0.0204(18) 0.0174(18) -0.0044(15) -0.0046(15) -0.0057(15)
C13 0.0157(19) 0.033(2) 0.024(2) -0.0094(17) 0.0008(16) -0.0014(16)
C31 0.023(2) 0.030(2) 0.023(2) -0.0019(17) -0.0064(16) -0.0070(17)
C34 0.021(2) 0.030(2) 0.0173(19) -0.0010(16) -0.0043(15) -0.0031(16)
C32 0.027(2) 0.0231(19) 0.0181(19) -0.0031(16) -0.0093(16) -0.0008(16)
C27 0.031(2) 0.030(2) 0.021(2) -0.0001(17) -0.0138(17) -0.0035(17)
C38 0.028(2) 0.0134(18) 0.037(2) 0.0001(16) -0.0179(18) -0.0037(15)
C24 0.019(2) 0.030(2) 0.0198(19) 0.0000(17) -0.0067(16) -0.0065(16)
C52 0.027(2) 0.0161(18) 0.038(2) -0.0031(17) -0.0102(18) 0.0006(16)
C23 0.019(2) 0.041(2) 0.022(2) 0.0010(18) -0.0076(16) -0.0009(17)
C37 0.018(2) 0.0218(19) 0.042(2) 0.0085(18) -0.0103(18) -0.0052(15)
C46 0.029(2) 0.0237(19) 0.027(2) -0.0027(17) -0.0009(18) -0.0027(16)
C2 0.0194(19) 0.0168(17) 0.0211(19) -0.0049(15) -0.0041(15) 0.0011(15)
C28 0.028(2) 0.025(2) 0.035(2) 0.0055(17) -0.0105(18) -0.0071(17)
C15 0.0122(19) 0.041(2) 0.033(2) -0.0201(19) 0.0008(17) -0.0019(17)
C10 0.023(2) 0.028(2) 0.0185(19) 0.0029(16) -0.0057(16) -0.0005(16)
C41 0.0181(19) 0.030(2) 0.028(2) -0.0039(17) -0.0055(16) -0.0072(16)
C16 0.0151(19) 0.040(2) 0.025(2) -0.0111(18) -0.0041(16) 0.0028(17)
O1 0.0412(18) 0.0382(17) 0.0435(18) -0.0046(14) -0.0103(15) -0.0052(14)
C43 0.028(2) 0.035(2) 0.032(2) -0.0059(18) 0.0035(18) -0.0077(18)
C5 0.018(2) 0.040(2) 0.028(2) -0.0104(18) -0.0043(17) 0.0007(17)
C54 0.032(2) 0.0177(19) 0.035(2) 0.0023(17) -0.0059(18) -0.0070(17)
C20 0.020(2) 0.038(2) 0.025(2) 0.0036(18) -0.0028(17) -0.0035(17)
C51 0.031(2) 0.0194(19) 0.026(2) -0.0018(16) 0.0014(17) 0.0065(16)
C4 0.020(2) 0.034(2) 0.030(2) -0.0142(18) -0.0106(17) -0.0015(17)
C14 0.0151(19) 0.032(2) 0.037(2) -0.0125(18) 0.0038(17) -0.0084(16)
C45 0.032(2) 0.028(2) 0.052(3) -0.003(2) -0.023(2) -0.0074(18)
C42 0.037(3) 0.031(2) 0.037(2) -0.0114(19) -0.007(2) 0.0016(19)
C56 0.043(3) 0.0174(19) 0.030(2) -0.0048(17) -0.0138(19) -0.0010(18)
C19 0.026(2) 0.044(3) 0.043(3) 0.014(2) -0.003(2) 0.0030(19)
C22 0.017(2) 0.058(3) 0.058(3) -0.028(2) -0.010(2) -0.006(2)
C58 0.051(3) 0.044(3) 0.054(3) 0.011(2) -0.022(3) -0.004(2)
C59 0.050(3) 0.053(3) 0.050(3) -0.010(3) 0.001(2) -0.002(2)
C60 0.046(3) 0.072(4) 0.044(3) -0.005(3) 0.003(2) -0.017(3)
C57 0.134(6) 0.054(3) 0.051(3) -0.009(3) -0.039(4) 0.005(3)

loop_
_atom_type_symbol
_atom_type_description
_atom_type_scat_dispersion_real
_atom_type_scat_dispersion_imag
_atom_type_scat_source
C C 0.0033 0.0016 'International Tables Vol C Tables 4.2.6.8 and 6.1.1.4'
H H 0.0000 0.0000 'International Tables Vol C Tables 4.2.6.8 and 6.1.1.4'
N N 0.0061 0.0033 'International Tables Vol C Tables 4.2.6.8 and 6.1.1.4'
Ni Ni 0.3393 1.1124 'International Tables Vol C Tables 4.2.6.8 and 6.1.1.4'
O O 0.0106 0.0060 'International Tables Vol C Tables 4.2.6.8 and 6.1.1.4'

loop_
_geom_angle_atom_site_label_1
_geom_angle_atom_site_label_2
_geom_angle_atom_site_label_3
_geom_angle
N5 Ni2 N4 148.72(12)
N5 Ni2 N3 117.54(12)
N4 Ni2 N3 93.68(12)
N5 Ni2 Ni1 44.97(8)
N4 Ni2 Ni1 107.95(8)
N3 Ni2 Ni1 149.07(9)
N5 Ni1 N2 126.38(11)
N5 Ni1 N1 137.75(12)
N2 Ni1 N1 92.90(11)
N5 Ni1 Ni2 44.32(9)
N2 Ni1 Ni2 110.96(8)
N1 Ni1 Ni2 141.16(8)
C24 N3 C29 115.8(3)
C24 N3 Ni2 122.2(2)
C29 N3 Ni2 121.9(2)
C1 N1 C6 117.9(3)
C1 N1 Ni1 123.6(2)
C6 N1 Ni1 118.09(19)
C47 N5 Ni2 144.1(2)
C47 N5 Ni1 125.1(2)
Ni2 N5 Ni1 90.72(12)
C3 N2 C12 117.4(3)
C3 N2 Ni1 124.6(2)
C12 N2 Ni1 117.9(2)
C26 N4 C35 115.5(3)
C26 N4 Ni2 125.2(2)
C35 N4 Ni2 118.7(2)
C56 C55 C54 109.7(3)
C56 C55 C48 110.4(3)
C54 C55 C48 109.6(3)
C56 C55 H55 109.0
C54 C55 H55 109.0
C48 C55 H55 109.0
C17 C12 C13 121.0(3)
C17 C12 N2 121.0(3)
C13 C12 N2 118.0(3)
N5 C47 C49 109.1(2)
N5 C47 C50 109.6(3)
C49 C47 C50 108.6(3)
N5 C47 C48 111.0(3)
C49 C47 C48 109.2(3)
C50 C47 C48 109.3(3)
N4 C26 C25 122.3(3)
N4 C26 C28 121.0(3)
C25 C26 C28 116.7(3)
N2 C3 C2 123.1(3)
N2 C3 C5 119.9(3)
C2 C3 C5 116.9(3)
C51 C50 C47 109.4(3)
C51 C50 H50A 109.8
C47 C50 H50A 109.8
C51 C50 H50B 109.8
C47 C50 H50B 109.8
H50A C50 H50B 108.2
C12 C17 C16 117.9(3)
C12 C17 C23 122.3(3)
C16 C17 C23 119.8(3)
C31 C30 C29 118.7(3)
C31 C30 C41 121.2(3)
C29 C30 C41 120.1(3)
C53 C49 C47 110.6(3)
C53 C49 H49A 109.5
C47 C49 H49A 109.5
C53 C49 H49B 109.5
C47 C49 H49B 109.5
H49A C49 H49B 108.1
C37 C36 C35 118.3(3)
C37 C36 C44 120.5(3)
C35 C36 C44 121.2(3)
C11 C6 C7 120.5(3)
C11 C6 N1 118.6(3)
C7 C6 N1 120.9(3)
C6 C11 C10 119.3(3)
C6 C11 C20 122.3(3)
C10 C11 C20 118.4(3)
C8 C7 C6 118.3(3)
C8 C7 C18 120.9(3)
C6 C7 C18 120.8(3)
C9 C8 C7 122.6(3)
C9 C8 H8 118.7
C7 C8 H8 118.7
C34 C29 C30 120.4(3)
C34 C29 N3 120.0(3)
C30 C29 N3 119.6(3)
C36 C44 H44A 109.5
C36 C44 H44B 109.5
H44A C44 H44B 109.5
C36 C44 H44C 109.5
H44A C44 H44C 109.5
H44B C44 H44C 109.5
C24 C25 C26 126.0(3)
C24 C25 H25 117.0
C26 C25 H25 117.0
C35 C40 C39 118.1(3)
C35 C40 C46 121.6(3)
C39 C40 C46 120.4(3)
C40 C35 C36 121.0(3)
C40 C35 N4 121.7(3)
C36 C35 N4 117.2(3)
C34 C33 C32 121.2(3)
C34 C33 H33 119.4
C32 C33 H33 119.4
C38 C39 C40 122.1(3)
C38 C39 H39 118.9
C40 C39 H39 118.9
C8 C9 C10 118.0(3)
C8 C9 C19 121.1(3)
C10 C9 C19 120.9(3)
C13 C21 H21A 109.5
C13 C21 H21B 109.5
H21A C21 H21B 109.5
C13 C21 H21C 109.5
H21A C21 H21C 109.5
H21B C21 H21C 109.5
C49 C53 C52 109.3(3)
C49 C53 C54 109.2(3)
C52 C53 C54 110.4(3)
C49 C53 H53 109.3
C52 C53 H53 109.3
C54 C53 H53 109.3
C55 C48 C47 108.9(3)
C55 C48 H48A 109.9
C47 C48 H48A 109.9
C55 C48 H48B 109.9
C47 C48 H48B 109.9
H48A C48 H48B 108.3
C7 C18 H18A 109.5
C7 C18 H18B 109.5
H18A C18 H18B 109.5
C7 C18 H18C 109.5
H18A C18 H18C 109.5
H18B C18 H18C 109.5
N1 C1 C2 123.4(3)
N1 C1 C4 119.5(3)
C2 C1 C4 117.1(3)
C14 C13 C12 118.4(3)
C14 C13 C21 120.8(3)
C12 C13 C21 120.8(3)
C30 C31 C32 121.9(3)
C30 C31 H31 119.0
C32 C31 H31 119.0
C33 C34 C29 119.7(3)
C33 C34 C43 119.4(3)
C29 C34 C43 120.9(3)
C31 C32 C33 118.2(3)
C31 C32 C42 121.0(3)
C33 C32 C42 120.7(3)
C24 C27 H27A 109.5
C24 C27 H27B 109.5
H27A C27 H27B 109.5
C24 C27 H27C 109.5
H27A C27 H27C 109.5
H27B C27 H27C 109.5
C39 C38 C37 118.7(3)
C39 C38 C45 121.0(3)
C37 C38 C45 120.2(3)
N3 C24 C25 125.0(3)
N3 C24 C27 120.0(3)
C25 C24 C27 115.1(3)
C53 C52 C51 108.7(3)
C53 C52 H52A 109.9
C51 C52 H52A 109.9
C53 C52 H52B 109.9
C51 C52 H52B 109.9
H52A C52 H52B 108.3
C17 C23 H23A 109.5
C17 C23 H23B 109.5
H23A C23 H23B 109.5
C17 C23 H23C 109.5
H23A C23 H23C 109.5
H23B C23 H23C 109.5
C38 C37 C36 121.7(3)
C38 C37 H37 119.1
C36 C37 H37 119.1
C40 C46 H46A 109.5
C40 C46 H46B 109.5
H46A C46 H46B 109.5
C40 C46 H46C 109.5
H46A C46 H46C 109.5
H46B C46 H46C 109.5
C3 C2 C1 126.5(3)
C3 C2 H2 116.7
C1 C2 H2 116.7
C26 C28 H28A 109.5
C26 C28 H28B 109.5
H28A C28 H28B 109.5
C26 C28 H28C 109.5
H28A C28 H28C 109.5
H28B C28 H28C 109.5
C16 C15 C14 118.2(3)
C16 C15 C22 122.0(4)
C14 C15 C22 119.7(4)
C9 C10 C11 121.3(3)
C9 C10 H10 119.3
C11 C10 H10 119.3
C30 C41 H41A 109.5
C30 C41 H41B 109.5
H41A C41 H41B 109.5
C30 C41 H41C 109.5
H41A C41 H41C 109.5
H41B C41 H41C 109.5
C15 C16 C17 122.6(4)
C15 C16 H16 118.7
C17 C16 H16 118.7
C59 O1 C58 113.5(3)
C34 C43 H43A 109.5
C34 C43 H43B 109.5
H43A C43 H43B 109.5
C34 C43 H43C 109.5
H43A C43 H43C 109.5
H43B C43 H43C 109.5
C3 C5 H5A 109.5
C3 C5 H5B 109.5
H5A C5 H5B 109.5
C3 C5 H5C 109.5
H5A C5 H5C 109.5
H5B C5 H5C 109.5
C53 C54 C55 108.7(3)
C53 C54 H54A 109.9
C55 C54 H54A 109.9
C53 C54 H54B 109.9
C55 C54 H54B 109.9
H54A C54 H54B 108.3
C11 C20 H20A 109.5
C11 C20 H20B 109.5
H20A C20 H20B 109.5
C11 C20 H20C 109.5
H20A C20 H20C 109.5
H20B C20 H20C 109.5
C56 C51 C52 109.1(3)
C56 C51 C50 109.9(3)
C52 C51 C50 110.4(3)
C56 C51 H51 109.1
C52 C51 H51 109.1
C50 C51 H51 109.1
C1 C4 H4A 109.5
C1 C4 H4B 109.5
H4A C4 H4B 109.5
C1 C4 H4C 109.5
H4A C4 H4C 109.5
H4B C4 H4C 109.5
C15 C14 C13 121.8(4)
C15 C14 H14 119.1
C13 C14 H14 119.1
C38 C45 H45A 109.5
C38 C45 H45B 109.5
H45A C45 H45B 109.5
C38 C45 H45C 109.5
H45A C45 H45C 109.5
H45B C45 H45C 109.5
C32 C42 H42A 109.5
C32 C42 H42B 109.5
H42A C42 H42B 109.5
C32 C42 H42C 109.5
H42A C42 H42C 109.5
H42B C42 H42C 109.5
C55 C56 C51 109.0(3)
C55 C56 H56A 109.9
C51 C56 H56A 109.9
C55 C56 H56B 109.9
C51 C56 H56B 109.9
H56A C56 H56B 108.3
C9 C19 H19A 109.5
C9 C19 H19B 109.5
H19A C19 H19B 109.5
C9 C19 H19C 109.5
H19A C19 H19C 109.5
H19B C19 H19C 109.5
C15 C22 H22A 109.5
C15 C22 H22B 109.5
H22A C22 H22B 109.5
C15 C22 H22C 109.5
H22A C22 H22C 109.5
H22B C22 H22C 109.5
O1 C58 C57 109.2(4)
O1 C58 H58A 109.8
C57 C58 H58A 109.8
O1 C58 H58B 109.8
C57 C58 H58B 109.8
H58A C58 H58B 108.3
O1 C59 C60 109.2(4)
O1 C59 H59A 109.8
C60 C59 H59A 109.8
O1 C59 H59B 109.8
C60 C59 H59B 109.8
H59A C59 H59B 108.3
C59 C60 H60A 109.5
C59 C60 H60B 109.5
H60A C60 H60B 109.5
C59 C60 H60C 109.5
H60A C60 H60C 109.5
H60B C60 H60C 109.5
C58 C57 H57A 109.5
C58 C57 H57B 109.5
H57A C57 H57B 109.5
C58 C57 H57C 109.5
H57A C57 H57C 109.5
H57B C57 H57C 109.5

loop_
_geom_bond_atom_site_label_1
_geom_bond_atom_site_label_2
_geom_bond_distance
Ni2 N5 1.738(3)
Ni2 N4 1.923(3)
Ni2 N3 1.951(3)
Ni2 Ni1 2.4872(7)
Ni1 N5 1.758(3)
Ni1 N2 1.934(3)
Ni1 N1 1.952(3)
N3 C24 1.326(4)
N3 C29 1.442(4)
N1 C1 1.331(4)
N1 C6 1.447(4)
N5 C47 1.480(4)
N2 C3 1.336(4)
N2 C12 1.442(4)
N4 C26 1.332(4)
N4 C35 1.457(4)
C55 C56 1.526(5)
C55 C54 1.536(5)
C55 C48 1.538(5)
C55 H55 1.0000
C12 C17 1.390(5)
C12 C13 1.409(5)
C47 C49 1.534(4)
C47 C50 1.537(5)
C47 C48 1.540(4)
C26 C25 1.399(5)
C26 C28 1.509(5)
C3 C2 1.395(4)
C3 C5 1.512(5)
C50 C51 1.534(5)
C50 H50A 0.9900
C50 H50B 0.9900
C17 C16 1.405(5)
C17 C23 1.497(5)
C30 C31 1.387(5)
C30 C29 1.403(5)
C30 C41 1.497(5)
C49 C53 1.527(4)
C49 H49A 0.9900
C49 H49B 0.9900
C36 C37 1.400(5)
C36 C35 1.402(5)
C36 C44 1.507(5)
C6 C11 1.392(5)
C6 C7 1.397(4)
C11 C10 1.393(5)
C11 C20 1.517(5)
C7 C8 1.394(4)
C7 C18 1.494(5)
C8 C9 1.376(5)
C8 H8 0.9500
C29 C34 1.387(5)
C44 H44A 0.9800
C44 H44B 0.9800
C44 H44C 0.9800
C25 C24 1.397(5)
C25 H25 0.9500
C40 C35 1.390(5)
C40 C39 1.406(5)
C40 C46 1.499(5)
C33 C34 1.383(5)
C33 C32 1.399(5)
C33 H33 0.9500
C39 C38 1.375(5)
C39 H39 0.9500
C9 C10 1.391(5)
C9 C19 1.523(5)
C21 C13 1.502(5)
C21 H21A 0.9800
C21 H21B 0.9800
C21 H21C 0.9800
C53 C52 1.530(5)
C53 C54 1.530(5)
C53 H53 1.0000
C48 H48A 0.9900
C48 H48B 0.9900
C18 H18A 0.9800
C18 H18B 0.9800
C18 H18C 0.9800
C1 C2 1.396(4)
C1 C4 1.516(4)
C13 C14 1.392(5)
C31 C32 1.388(5)
C31 H31 0.9500
C34 C43 1.522(5)
C32 C42 1.512(5)
C27 C24 1.524(4)
C27 H27A 0.9800
C27 H27B 0.9800
C27 H27C 0.9800
C38 C37 1.380(5)
C38 C45 1.529(5)
C52 C51 1.534(5)
C52 H52A 0.9900
C52 H52B 0.9900
C23 H23A 0.9800
C23 H23B 0.9800
C23 H23C 0.9800
C37 H37 0.9500
C46 H46A 0.9800
C46 H46B 0.9800
C46 H46C 0.9800
C2 H2 0.9500
C28 H28A 0.9800
C28 H28B 0.9800
C28 H28C 0.9800
C15 C16 1.373(5)
C15 C14 1.388(5)
C15 C22 1.518(5)
C10 H10 0.9500
C41 H41A 0.9800
C41 H41B 0.9800
C41 H41C 0.9800
C16 H16 0.9500
O1 C59 1.403(5)
O1 C58 1.420(5)
C43 H43A 0.9800
C43 H43B 0.9800
C43 H43C 0.9800
C5 H5A 0.9800
C5 H5B 0.9800
C5 H5C 0.9800
C54 H54A 0.9900
C54 H54B 0.9900
C20 H20A 0.9800
C20 H20B 0.9800
C20 H20C 0.9800
C51 C56 1.533(5)
C51 H51 1.0000
C4 H4A 0.9800
C4 H4B 0.9800
C4 H4C 0.9800
C14 H14 0.9500
C45 H45A 0.9800
C45 H45B 0.9800
C45 H45C 0.9800
C42 H42A 0.9800
C42 H42B 0.9800
C42 H42C 0.9800
C56 H56A 0.9900
C56 H56B 0.9900
C19 H19A 0.9800
C19 H19B 0.9800
C19 H19C 0.9800
C22 H22A 0.9800
C22 H22B 0.9800
C22 H22C 0.9800
C58 C57 1.486(6)
C58 H58A 0.9900
C58 H58B 0.9900
C59 C60 1.493(6)
C59 H59A 0.9900
C59 H59B 0.9900
C60 H60A 0.9800
C60 H60B 0.9800
C60 H60C 0.9800
C57 H57A 0.9800
C57 H57B 0.9800
C57 H57C 0.9800

loop_
_geom_torsion_atom_site_label_1
_geom_torsion_atom_site_label_2
_geom_torsion_atom_site_label_3
_geom_torsion_atom_site_label_4
_geom_torsion
N4 Ni2 Ni1 N5 -161.23(15)
N3 Ni2 Ni1 N5 66.5(2)
N5 Ni2 Ni1 N2 -121.12(15)
N4 Ni2 Ni1 N2 77.65(12)
N3 Ni2 Ni1 N2 -54.57(19)
N5 Ni2 Ni1 N1 114.67(17)
N4 Ni2 Ni1 N1 -46.56(16)
N3 Ni2 Ni1 N1 -178.8(2)
N5 Ni2 N3 C24 160.1(3)
N4 Ni2 N3 C24 -22.0(3)
Ni1 Ni2 N3 C24 113.1(3)
N5 Ni2 N3 C29 -15.4(3)
N4 Ni2 N3 C29 162.5(3)
Ni1 Ni2 N3 C29 -62.4(3)
N5 Ni1 N1 C1 176.4(2)
N2 Ni1 N1 C1 -23.7(3)
Ni2 Ni1 N1 C1 105.6(3)
N5 Ni1 N1 C6 -10.9(3)
N2 Ni1 N1 C6 148.9(2)
Ni2 Ni1 N1 C6 -81.7(3)
N4 Ni2 N5 C47 -139.9(3)
N3 Ni2 N5 C47 36.1(4)
Ni1 Ni2 N5 C47 -176.1(4)
N4 Ni2 N5 Ni1 36.1(3)
N3 Ni2 N5 Ni1 -147.87(11)
N2 Ni1 N5 C47 -99.6(3)
N1 Ni1 N5 C47 55.1(3)
Ni2 Ni1 N5 C47 177.2(3)
N2 Ni1 N5 Ni2 83.20(15)
N1 Ni1 N5 Ni2 -122.06(16)
N5 Ni1 N2 C3 -176.3(3)
N1 Ni1 N2 C3 20.4(3)
Ni2 Ni1 N2 C3 -128.4(3)
N5 Ni1 N2 C12 6.1(3)
N1 Ni1 N2 C12 -157.3(3)
Ni2 Ni1 N2 C12 54.0(3)
N5 Ni2 N4 C26 -163.2(3)
N3 Ni2 N4 C26 20.3(3)
Ni1 Ni2 N4 C26 -137.3(3)
N5 Ni2 N4 C35 25.5(4)
N3 Ni2 N4 C35 -151.0(2)
Ni1 Ni2 N4 C35 51.4(2)
C3 N2 C12 C17 86.4(4)
Ni1 N2 C12 C17 -95.8(3)
C3 N2 C12 C13 -93.9(4)
Ni1 N2 C12 C13 83.9(3)
Ni2 N5 C47 C49 148.0(3)
Ni1 N5 C47 C49 -27.2(4)
Ni2 N5 C47 C50 29.1(5)
Ni1 N5 C47 C50 -146.0(2)
Ni2 N5 C47 C48 -91.7(4)
Ni1 N5 C47 C48 93.2(3)
C35 N4 C26 C25 165.2(3)
Ni2 N4 C26 C25 -6.3(5)
C35 N4 C26 C28 -12.6(5)
Ni2 N4 C26 C28 175.8(2)
C12 N2 C3 C2 171.1(3)
Ni1 N2 C3 C2 -6.5(5)
C12 N2 C3 C5 -8.7(5)
Ni1 N2 C3 C5 173.7(2)
N5 C47 C50 C51 178.0(3)
C49 C47 C50 C51 58.9(3)
C48 C47 C50 C51 -60.2(4)
C13 C12 C17 C16 0.9(5)
N2 C12 C17 C16 -179.4(3)
C13 C12 C17 C23 -178.0(3)
N2 C12 C17 C23 1.6(5)
N5 C47 C49 C53 -179.3(3)
C50 C47 C49 C53 -59.9(4)
C48 C47 C49 C53 59.2(4)
C1 N1 C6 C11 74.5(4)
Ni1 N1 C6 C11 -98.6(3)
C1 N1 C6 C7 -109.8(4)
Ni1 N1 C6 C7 77.1(3)
C7 C6 C11 C10 -0.8(5)
N1 C6 C11 C10 174.9(3)
C7 C6 C11 C20 -179.8(3)
N1 C6 C11 C20 -4.0(5)
C11 C6 C7 C8 1.1(5)
N1 C6 C7 C8 -174.6(3)
C11 C6 C7 C18 -177.7(3)
N1 C6 C7 C18 6.6(4)
C6 C7 C8 C9 0.1(5)
C18 C7 C8 C9 178.9(3)
C31 C30 C29 C34 0.2(5)
C41 C30 C29 C34 -179.4(3)
C31 C30 C29 N3 178.7(3)
C41 C30 C29 N3 -0.9(5)
C24 N3 C29 C34 88.7(4)
Ni2 N3 C29 C34 -95.5(3)
C24 N3 C29 C30 -89.8(4)
Ni2 N3 C29 C30 86.0(3)
N4 C26 C25 C24 -14.4(6)
C28 C26 C25 C24 163.6(4)
C39 C40 C35 C36 -2.9(5)
C46 C40 C35 C36 177.1(3)
C39 C40 C35 N4 179.2(3)
C46 C40 C35 N4 -0.7(5)
C37 C36 C35 C40 1.9(5)
C44 C36 C35 C40 -179.1(3)
C37 C36 C35 N4 179.8(3)
C44 C36 C35 N4 -1.2(5)
C26 N4 C35 C40 92.6(4)
Ni2 N4 C35 C40 -95.3(3)
C26 N4 C35 C36 -85.3(4)
Ni2 N4 C35 C36 86.8(3)
C35 C40 C39 C38 2.0(5)
C46 C40 C39 C38 -178.1(3)
C7 C8 C9 C10 -1.5(5)
C7 C8 C9 C19 178.7(3)
C47 C49 C53 C52 60.8(4)
C47 C49 C53 C54 -60.1(4)
C56 C55 C48 C47 -60.1(4)
C54 C55 C48 C47 60.8(4)
N5 C47 C48 C55 -179.2(3)
C49 C47 C48 C55 -58.9(4)
C50 C47 C48 C55 59.8(4)
C6 N1 C1 C2 -159.1(3)
Ni1 N1 C1 C2 13.6(5)
C6 N1 C1 C4 19.8(5)
Ni1 N1 C1 C4 -167.6(2)
C17 C12 C13 C14 1.1(5)
N2 C12 C13 C14 -178.6(3)
C17 C12 C13 C21 -176.9(3)
N2 C12 C13 C21 3.4(5)
C29 C30 C31 C32 -0.3(5)
C41 C30 C31 C32 179.3(3)
C32 C33 C34 C29 -0.7(5)
C32 C33 C34 C43 179.4(3)
C30 C29 C34 C33 0.2(5)
N3 C29 C34 C33 -178.3(3)
C30 C29 C34 C43 -179.8(3)
N3 C29 C34 C43 1.7(5)
C30 C31 C32 C33 -0.1(5)
C30 C31 C32 C42 -177.1(3)
C34 C33 C32 C31 0.6(5)
C34 C33 C32 C42 177.6(3)
C40 C39 C38 C37 0.1(5)
C40 C39 C38 C45 -175.8(3)
C29 N3 C24 C25 -173.6(3)
Ni2 N3 C24 C25 10.6(5)
C29 N3 C24 C27 4.9(5)
Ni2 N3 C24 C27 -170.9(2)
C26 C25 C24 N3 11.8(6)
C26 C25 C24 C27 -166.7(3)
C49 C53 C52 C51 -59.8(4)
C54 C53 C52 C51 60.3(4)
C39 C38 C37 C36 -1.1(5)
C45 C38 C37 C36 174.7(3)
C35 C36 C37 C38 0.2(5)
C44 C36 C37 C38 -178.8(3)
N2 C3 C2 C1 -13.1(6)
C5 C3 C2 C1 166.7(3)
N1 C1 C2 C3 9.2(6)
C4 C1 C2 C3 -169.7(3)
C8 C9 C10 C11 1.8(5)
C19 C9 C10 C11 -178.4(3)
C6 C11 C10 C9 -0.6(5)
C20 C11 C10 C9 178.3(3)
C14 C15 C16 C17 0.7(5)
C22 C15 C16 C17 178.9(3)
C12 C17 C16 C15 -1.8(5)
C23 C17 C16 C15 177.2(3)
C49 C53 C54 C55 60.6(4)
C52 C53 C54 C55 -59.6(4)
C56 C55 C54 C53 59.7(4)
C48 C55 C54 C53 -61.6(4)
C53 C52 C51 C56 -60.6(4)
C53 C52 C51 C50 60.2(4)
C47 C50 C51 C56 60.3(4)
C47 C50 C51 C52 -60.1(4)
C16 C15 C14 C13 1.4(5)
C22 C15 C14 C13 -176.8(3)
C12 C13 C14 C15 -2.3(5)
C21 C13 C14 C15 175.7(3)
C54 C55 C56 C51 -61.0(4)
C48 C55 C56 C51 59.9(4)
C52 C51 C56 C55 61.4(4)
C50 C51 C56 C55 -59.8(4)
C59 O1 C58 C57 177.1(4)
C58 O1 C59 C60 -179.0(4)
